data_4338061
loop_
_publ_author_name
'Adelani, Pius O.'
'Cook, Nathaniel D.'
'Babo, Jean-Marie'
'Burns, Peter C.'

_publ_section_title
;
 Incorporation of cu(2+) ions into nanotubular uranyl diphosphonates.
;
_journal_issue 8
_journal_name_full 'Inorganic chemistry'
_journal_page_first 4169
_journal_page_last 4176
_journal_paper_doi 10.1021/ic500220d
_journal_volume 53
_journal_year 2014
_chemical_formula_moiety 'C28 H19 Cu N2 O17 P4 U2'
_chemical_formula_sum 'C28 H19 Cu N2 O17 P4 U2'
_chemical_formula_weight 1318.93
_chemical_name_systematic
; 
 ? 
;
_space_group_IT_number 2
_symmetry_cell_setting triclinic
_symmetry_space_group_name_Hall '-P 1'
_symmetry_space_group_name_H-M 'P -1'
_atom_sites_solution_hydrogens geom
_atom_sites_solution_primary direct
_atom_sites_solution_secondary difmap
_audit_creation_method SHELXL-97
_cell_angle_alpha 93.948(2)
_cell_angle_beta 98.273(2)
_cell_angle_gamma 109.090(2)
_cell_formula_units_Z 2
_cell_length_a 9.2355(18)
_cell_length_b 11.278(2)
_cell_length_c 18.640(4)
_cell_measurement_reflns_used 4030
_cell_measurement_temperature 100(2)
_cell_measurement_theta_max 24.95
_cell_measurement_theta_min 2.34
_cell_volume 1801.6(6)
_computing_cell_refinement 'Bruker SAINT'
_computing_data_collection 'Bruker APEX2'
_computing_data_reduction 'Bruker SAINT'
_computing_molecular_graphics 'Bruker SHELXTL'
_computing_publication_material 'Bruker SHELXTL'
_computing_structure_refinement 'SHELXL-97 (Sheldrick, 1997)'
_computing_structure_solution 'SHELXS-97 (Sheldrick, 1990)'
_diffrn_ambient_temperature 100(2)
_diffrn_measured_fraction_theta_full 0.980
_diffrn_measured_fraction_theta_max 0.980
_diffrn_measurement_device_type 'Bruker APEX-II CCD'
_diffrn_measurement_method '\f and \w scans'
_diffrn_radiation_monochromator graphite
_diffrn_radiation_source 'fine-focus sealed tube'
_diffrn_radiation_type MoK\a
_diffrn_radiation_wavelength 0.71073
_diffrn_reflns_av_R_equivalents 0.0575
_diffrn_reflns_av_sigmaI/netI 0.0764
_diffrn_reflns_limit_h_max 11
_diffrn_reflns_limit_h_min -11
_diffrn_reflns_limit_k_max 14
_diffrn_reflns_limit_k_min -14
_diffrn_reflns_limit_l_max 24
_diffrn_reflns_limit_l_min -24
_diffrn_reflns_number 21307
_diffrn_reflns_theta_full 27.61
_diffrn_reflns_theta_max 27.61
_diffrn_reflns_theta_min 1.93
_diffrn_standards_number 0
_exptl_absorpt_coefficient_mu 9.807
_exptl_absorpt_correction_T_max 0.7455
_exptl_absorpt_correction_T_min 0.5615
_exptl_absorpt_correction_type empirical
_exptl_absorpt_process_details SHELXPREP
_exptl_crystal_colour green
_exptl_crystal_density_diffrn 2.431
_exptl_crystal_density_method 'not measured'
_exptl_crystal_description tablet
_exptl_crystal_F_000 1220
_exptl_crystal_size_max 0.166
_exptl_crystal_size_mid 0.042
_exptl_crystal_size_min 0.023
_refine_diff_density_max 2.480
_refine_diff_density_min -1.339
_refine_diff_density_rms 0.209
_refine_ls_extinction_method none
_refine_ls_goodness_of_fit_ref 0.989
_refine_ls_hydrogen_treatment constr
_refine_ls_matrix_type full
_refine_ls_number_parameters 487
_refine_ls_number_reflns 8202
_refine_ls_number_restraints 67
_refine_ls_restrained_S_all 0.986
_refine_ls_R_factor_all 0.0607
_refine_ls_R_factor_gt 0.0368
_refine_ls_shift/su_max 0.001
_refine_ls_shift/su_mean 0.000
_refine_ls_structure_factor_coef Fsqd
_refine_ls_weighting_details 'calc w=1/[\s^2^(Fo^2^)+(0.0291P)^2^+0.0000P] where P=(Fo^2^+2Fc^2^)/3'
_refine_ls_weighting_scheme calc
_refine_ls_wR_factor_gt 0.0771
_refine_ls_wR_factor_ref 0.0852
_reflns_number_gt 6064
_reflns_number_total 8202
_reflns_threshold_expression >2sigma(I)
_cod_data_source_file ic500220d_si_002.cif
_cod_data_source_block p-1a
_cod_depositor_comments 'Adding full bibliography for 4338061--4338063.cif.'
_cod_database_code 4338061

loop_
_symmetry_equiv_pos_as_xyz
'x, y, z'
'-x, -y, -z'

loop_
_atom_site_label
_atom_site_type_symbol
_atom_site_fract_x
_atom_site_fract_y
_atom_site_fract_z
_atom_site_U_iso_or_equiv
_atom_site_adp_type
_atom_site_occupancy
_atom_site_symmetry_multiplicity
_atom_site_calc_flag
_atom_site_refinement_flags
U1 U 0.59184(3) 0.45743(2) 0.313426(15) 0.01540(8) Uani 1 1 d .
U2 U 0.65801(3) -0.02313(2) 0.309517(15) 0.01522(8) Uani 1 1 d .
Cu1 Cu 0.13124(10) -0.04595(8) 0.38221(5) 0.0169(2) Uani 1 1 d .
P1 P 0.3540(2) 0.13206(17) 0.28605(10) 0.0135(4) Uani 1 1 d .
P2 P 0.1244(2) 0.23227(17) -0.28114(10) 0.0138(4) Uani 1 1 d .
P3 P 0.3492(2) -0.33573(17) 0.28874(11) 0.0170(4) Uani 1 1 d .
P4 P 0.1206(2) -0.30453(18) -0.28546(11) 0.0180(4) Uani 1 1 d .
O1 O 0.6329(6) 0.4970(5) 0.4087(3) 0.0268(13) Uani 1 1 d .
O2 O 0.5499(6) 0.4158(5) 0.2179(3) 0.0231(12) Uani 1 1 d .
O3 O 0.6995(6) 0.0149(5) 0.4068(3) 0.0239(12) Uani 1 1 d .
O4 O 0.6205(6) -0.0645(5) 0.2138(3) 0.0222(12) Uani 1 1 d .
O5 O 0.4206(6) 0.2669(4) 0.3272(3) 0.0188(11) Uani 1 1 d .
O6 O 0.4772(6) 0.0695(5) 0.2967(3) 0.0252(13) Uani 1 1 d .
O7 O 0.2041(5) 0.0565(4) 0.3090(3) 0.0186(11) Uani 1 1 d .
O8 O -0.0490(5) 0.2057(4) -0.3102(2) 0.0150(10) Uani 1 1 d .
O9 O 0.2241(6) 0.3614(5) -0.2960(3) 0.0244(12) Uani 1 1 d .
O10 O 0.1674(6) 0.1268(5) -0.3181(3) 0.0205(12) Uani 1 1 d .
O11 O 0.4550(6) -0.2056(5) 0.3226(3) 0.0234(12) Uani 1 1 d .
O12 O 0.1907(6) -0.3671(4) 0.3201(3) 0.0210(12) Uani 1 1 d .
O13 O 0.4115(6) -0.4402(5) 0.3045(3) 0.0255(13) Uani 1 1 d .
O14 O -0.0577(6) -0.3724(5) -0.3164(3) 0.0242(12) Uani 1 1 d .
O15 O 0.2108(6) -0.3731(5) -0.3218(3) 0.0253(13) Uani 1 1 d .
O16 O 0.1577(6) -0.1694(5) -0.2995(3) 0.0245(12) Uani 1 1 d .
O1W O 0.3449(7) -0.0717(7) 0.4361(3) 0.0464(18) Uani 1 1 d .
N1 N 0.0192(7) -0.1402(5) 0.4593(3) 0.0183(14) Uani 1 1 d .
N2 N -0.1055(7) -0.1026(5) 0.5574(3) 0.0174(13) Uani 1 1 d .
C1 C 0.3104(8) 0.1448(6) 0.1905(4) 0.0156(13) Uani 1 1 d U
C2 C 0.3885(10) 0.1072(8) 0.1404(4) 0.0322(19) Uani 1 1 d U
H2A H 0.4612 0.0691 0.1554 0.039 Uiso 1 1 calc R
C3 C 0.3584(10) 0.1263(9) 0.0676(4) 0.035(2) Uani 1 1 d U
H3A H 0.4129 0.1015 0.0347 0.043 Uiso 1 1 calc R
C4 C 0.2515(8) 0.1803(7) 0.0431(4) 0.0200(13) Uani 1 1 d U
C5 C 0.1738(10) 0.2180(8) 0.0937(4) 0.0306(18) Uani 1 1 d U
H5A H 0.1005 0.2553 0.0784 0.037 Uiso 1 1 calc R
C6 C 0.2033(10) 0.2012(8) 0.1659(4) 0.0292(18) Uani 1 1 d U
H6A H 0.1505 0.2282 0.1989 0.035 Uiso 1 1 calc R
C7 C 0.2172(9) 0.1967(7) -0.0362(4) 0.0217(14) Uani 1 1 d U
C8 C 0.0930(11) 0.1111(9) -0.0832(5) 0.045(3) Uani 1 1 d U
H8A H 0.0260 0.0435 -0.0650 0.054 Uiso 1 1 calc R
C9 C 0.0653(10) 0.1228(9) -0.1559(5) 0.041(2) Uani 1 1 d U
H9A H -0.0161 0.0603 -0.1867 0.049 Uiso 1 1 calc R
C10 C 0.1554(8) 0.2253(6) -0.1847(4) 0.0175(14) Uani 1 1 d U
C11 C 0.2818(10) 0.3117(8) -0.1383(4) 0.036(2) Uani 1 1 d U
H11A H 0.3473 0.3800 -0.1566 0.043 Uiso 1 1 calc R
C12 C 0.3122(11) 0.2978(8) -0.0644(4) 0.036(2) Uani 1 1 d U
H12A H 0.3974 0.3572 -0.0339 0.044 Uiso 1 1 calc R
C13 C 0.2995(9) -0.3357(7) 0.1928(4) 0.0207(15) Uani 1 1 d U
C14 C 0.3027(10) -0.4343(7) 0.1437(4) 0.0306(18) Uani 1 1 d U
H14A H 0.3289 -0.5014 0.1608 0.037 Uiso 1 1 calc R
C15 C 0.2661(10) -0.4306(8) 0.0687(4) 0.0295(17) Uani 1 1 d U
H15A H 0.2683 -0.4963 0.0363 0.035 Uiso 1 1 calc R
C16 C 0.2270(9) -0.3335(7) 0.0412(4) 0.0267(16) Uani 1 1 d U
C17 C 0.2202(12) -0.2377(8) 0.0919(5) 0.041(2) Uani 1 1 d U
H17A H 0.1923 -0.1711 0.0750 0.049 Uiso 1 1 calc R
C18 C 0.2539(11) -0.2409(8) 0.1655(5) 0.035(2) Uani 1 1 d U
H18A H 0.2457 -0.1777 0.1977 0.042 Uiso 1 1 calc R
C19 C 0.1979(9) -0.3280(8) -0.0383(4) 0.0258(15) Uani 1 1 d U
C20 C 0.1412(10) -0.4368(8) -0.0885(5) 0.0338(19) Uani 1 1 d U
H20A H 0.1197 -0.5155 -0.0717 0.041 Uiso 1 1 calc R
C21 C 0.1161(10) -0.4301(8) -0.1633(4) 0.0295(17) Uani 1 1 d U
H21A H 0.0768 -0.5039 -0.1960 0.035 Uiso 1 1 calc R
C22 C 0.1497(9) -0.3131(7) -0.1892(4) 0.0232(15) Uani 1 1 d U
C23 C 0.2017(9) -0.2041(8) -0.1403(4) 0.0279(16) Uani 1 1 d U
H23A H 0.2200 -0.1257 -0.1572 0.033 Uiso 1 1 calc R
C24 C 0.2268(10) -0.2119(8) -0.0652(5) 0.0333(19) Uani 1 1 d U
H24A H 0.2636 -0.1379 -0.0326 0.040 Uiso 1 1 calc R
C25 C -0.1496(9) -0.2256(7) 0.5655(4) 0.0231(16) Uani 1 1 d U
H25A H -0.2087 -0.2551 0.6011 0.028 Uiso 1 1 calc R
C26 C -0.1092(10) -0.3097(7) 0.5220(4) 0.0274(18) Uani 1 1 d U
H26A H -0.1384 -0.3947 0.5286 0.033 Uiso 1 1 calc R
C27 C -0.0247(10) -0.2643(7) 0.4689(4) 0.0279(18) Uani 1 1 d U
H27A H 0.0029 -0.3197 0.4389 0.033 Uiso 1 1 calc R
C28 C -0.0244(8) -0.0670(6) 0.5041(4) 0.0159(15) Uani 1 1 d .

loop_
_atom_site_aniso_label
_atom_site_aniso_U_11
_atom_site_aniso_U_22
_atom_site_aniso_U_33
_atom_site_aniso_U_23
_atom_site_aniso_U_13
_atom_site_aniso_U_12
U1 0.01588(15) 0.01178(14) 0.01792(16) 0.00328(11) 0.00361(11) 0.00333(11)
U2 0.01614(15) 0.01333(14) 0.01708(16) 0.00323(11) 0.00293(11) 0.00595(11)
Cu1 0.0194(5) 0.0154(4) 0.0154(5) 0.0032(4) 0.0066(4) 0.0035(4)
P1 0.0124(9) 0.0140(9) 0.0145(10) 0.0036(7) 0.0039(7) 0.0039(7)
P2 0.0140(10) 0.0137(9) 0.0137(10) 0.0040(7) 0.0026(7) 0.0042(8)
P3 0.0165(10) 0.0146(9) 0.0201(11) 0.0047(8) 0.0042(8) 0.0047(8)
P4 0.0152(10) 0.0172(10) 0.0226(11) 0.0070(8) 0.0039(8) 0.0057(8)
O1 0.028(3) 0.020(3) 0.028(3) 0.002(2) 0.004(3) 0.004(2)
O2 0.026(3) 0.021(3) 0.023(3) 0.008(2) 0.008(2) 0.006(2)
O3 0.022(3) 0.027(3) 0.024(3) 0.001(2) 0.004(2) 0.010(2)
O4 0.027(3) 0.023(3) 0.019(3) 0.003(2) 0.004(2) 0.010(2)
O5 0.022(3) 0.010(2) 0.022(3) 0.002(2) 0.005(2) 0.002(2)
O6 0.025(3) 0.027(3) 0.030(3) 0.004(2) 0.005(2) 0.017(3)
O7 0.015(3) 0.016(3) 0.022(3) 0.008(2) 0.008(2) -0.001(2)
O8 0.019(3) 0.017(3) 0.012(3) 0.002(2) 0.005(2) 0.008(2)
O9 0.022(3) 0.022(3) 0.025(3) 0.009(2) 0.003(2) 0.000(2)
O10 0.022(3) 0.025(3) 0.019(3) 0.002(2) 0.003(2) 0.014(2)
O11 0.021(3) 0.019(3) 0.025(3) 0.005(2) 0.003(2) 0.000(2)
O12 0.016(3) 0.019(3) 0.030(3) 0.009(2) 0.008(2) 0.006(2)
O13 0.026(3) 0.020(3) 0.035(3) 0.005(2) 0.004(3) 0.013(2)
O14 0.013(3) 0.022(3) 0.036(3) 0.010(2) 0.002(2) 0.003(2)
O15 0.025(3) 0.028(3) 0.028(3) 0.003(2) 0.002(2) 0.017(3)
O16 0.023(3) 0.019(3) 0.029(3) 0.007(2) 0.003(2) 0.004(2)
O1W 0.028(4) 0.083(5) 0.034(4) 0.009(4) 0.007(3) 0.026(4)
N1 0.022(3) 0.013(3) 0.017(3) 0.002(3) 0.003(3) 0.001(3)
N2 0.025(4) 0.014(3) 0.010(3) 0.001(2) 0.004(3) 0.002(3)
C1 0.015(2) 0.015(2) 0.0154(19) 0.0047(16) 0.0031(15) 0.0021(16)
C2 0.044(5) 0.045(5) 0.018(3) 0.001(4) 0.004(3) 0.030(4)
C3 0.048(6) 0.055(6) 0.021(3) 0.016(4) 0.016(4) 0.035(4)
C4 0.015(4) 0.018(4) 0.021(2) 0.002(2) 0.001(2) -0.002(3)
C5 0.033(5) 0.047(5) 0.020(3) 0.009(4) 0.002(3) 0.025(4)
C6 0.035(5) 0.039(5) 0.020(3) 0.003(4) 0.002(3) 0.024(4)
C7 0.018(4) 0.024(4) 0.023(2) 0.003(2) 0.004(2) 0.007(2)
C8 0.042(5) 0.048(5) 0.019(3) 0.013(3) -0.003(3) -0.017(3)
C9 0.033(5) 0.045(5) 0.023(3) 0.016(4) -0.002(3) -0.014(3)
C10 0.021(4) 0.015(3) 0.016(3) 0.002(2) 0.006(2) 0.004(3)
C11 0.046(5) 0.025(4) 0.019(3) -0.001(3) 0.001(3) -0.009(3)
C12 0.046(5) 0.025(4) 0.020(3) 0.005(3) -0.004(3) -0.007(3)
C13 0.018(4) 0.020(4) 0.022(3) 0.005(2) 0.003(3) 0.003(3)
C14 0.044(5) 0.025(4) 0.025(3) 0.002(3) 0.001(4) 0.017(4)
C15 0.035(5) 0.036(4) 0.023(3) 0.003(3) 0.004(4) 0.019(4)
C16 0.027(4) 0.028(4) 0.025(2) 0.008(2) 0.007(3) 0.007(3)
C17 0.074(7) 0.035(5) 0.024(2) 0.012(3) 0.010(5) 0.030(5)
C18 0.055(6) 0.030(4) 0.027(3) 0.006(3) 0.006(4) 0.025(4)
C19 0.022(4) 0.033(3) 0.025(2) 0.0076(19) 0.007(3) 0.010(3)
C20 0.043(5) 0.031(3) 0.026(2) 0.008(2) 0.004(4) 0.011(4)
C21 0.037(5) 0.029(3) 0.026(2) 0.006(3) 0.010(4) 0.014(4)
C22 0.019(4) 0.028(3) 0.024(3) 0.005(2) 0.004(3) 0.008(3)
C23 0.027(4) 0.028(3) 0.024(3) 0.006(2) 0.005(3) 0.004(4)
C24 0.045(5) 0.031(3) 0.022(3) 0.007(2) 0.004(4) 0.011(4)
C25 0.023(4) 0.024(4) 0.022(4) 0.009(3) 0.006(3) 0.004(3)
C26 0.035(5) 0.018(4) 0.024(4) 0.002(3) 0.000(3) 0.004(3)
C27 0.043(5) 0.026(4) 0.020(4) 0.002(3) 0.006(3) 0.019(4)
C28 0.015(4) 0.019(4) 0.012(4) 0.003(3) 0.000(3) 0.004(3)

loop_
_atom_type_symbol
_atom_type_description
_atom_type_scat_dispersion_real
_atom_type_scat_dispersion_imag
_atom_type_scat_source
C C 0.0033 0.0016 'International Tables Vol C Tables 4.2.6.8 and 6.1.1.4'
H H 0.0000 0.0000 'International Tables Vol C Tables 4.2.6.8 and 6.1.1.4'
O O 0.0106 0.0060 'International Tables Vol C Tables 4.2.6.8 and 6.1.1.4'
N N 0.0061 0.0033 'International Tables Vol C Tables 4.2.6.8 and 6.1.1.4'
P P 0.1023 0.0942 'International Tables Vol C Tables 4.2.6.8 and 6.1.1.4'
Cu Cu 0.3201 1.2651 'International Tables Vol C Tables 4.2.6.8 and 6.1.1.4'
U U -9.6767 9.6646 'International Tables Vol C Tables 4.2.6.8 and 6.1.1.4'

loop_
_geom_angle_atom_site_label_1
_geom_angle_atom_site_label_2
_geom_angle_atom_site_label_3
_geom_angle
_geom_angle_site_symmetry_1
_geom_angle_site_symmetry_3
O1 U1 O2 179.3(2) . .
O1 U1 O9 92.6(2) . 2_665
O2 U1 O9 88.0(2) . 2_665
O1 U1 O5 89.4(2) . .
O2 U1 O5 89.9(2) . .
O9 U1 O5 174.99(18) 2_665 .
O1 U1 O15 89.5(2) . 2_655
O2 U1 O15 90.2(2) . 2_655
O9 U1 O15 85.41(19) 2_665 2_655
O5 U1 O15 90.03(18) . 2_655
O1 U1 O13 90.2(2) . 1_565
O2 U1 O13 90.1(2) . 1_565
O9 U1 O13 89.28(19) 2_665 1_565
O5 U1 O13 95.29(18) . 1_565
O15 U1 O13 174.67(18) 2_655 1_565
O4 U2 O3 178.0(2) . .
O4 U2 O6 89.2(2) . .
O3 U2 O6 92.8(2) . .
O4 U2 O10 88.6(2) . 2_655
O3 U2 O10 89.5(2) . 2_655
O6 U2 O10 176.79(18) . 2_655
O4 U2 O16 91.1(2) . 2_655
O3 U2 O16 89.5(2) . 2_655
O6 U2 O16 88.48(19) . 2_655
O10 U2 O16 93.83(18) 2_655 2_655
O4 U2 O11 90.8(2) . .
O3 U2 O11 88.8(2) . .
O6 U2 O11 85.82(19) . .
O10 U2 O11 91.94(18) 2_655 .
O16 U2 O11 173.97(18) 2_655 .
O7 Cu1 O8 92.4(2) . 2
O7 Cu1 N1 168.6(2) . .
O8 Cu1 N1 90.9(2) 2 .
O7 Cu1 N2 91.9(2) . 2_556
O8 Cu1 N2 153.0(2) 2 2_556
N1 Cu1 N2 80.4(2) . 2_556
O7 Cu1 O1W 102.1(2) . .
O8 Cu1 O1W 98.3(2) 2 .
N1 Cu1 O1W 88.2(2) . .
N2 Cu1 O1W 106.9(2) 2_556 .
O7 P1 O6 112.8(3) . .
O7 P1 O5 111.3(3) . .
O6 P1 O5 109.2(3) . .
O7 P1 C1 107.5(3) . .
O6 P1 C1 108.1(3) . .
O5 P1 C1 107.7(3) . .
O9 P2 O10 111.7(3) . .
O9 P2 O8 111.5(3) . .
O10 P2 O8 106.8(3) . .
O9 P2 C10 108.7(3) . .
O10 P2 C10 107.9(3) . .
O8 P2 C10 110.3(3) . .
O13 P3 O11 115.0(3) . .
O13 P3 O12 106.6(3) . .
O11 P3 O12 108.4(3) . .
O13 P3 C13 110.7(3) . .
O11 P3 C13 109.3(3) . .
O12 P3 C13 106.6(3) . .
O16 P4 O15 114.1(3) . .
O16 P4 O14 106.3(3) . .
O15 P4 O14 108.6(3) . .
O16 P4 C22 110.0(3) . .
O15 P4 C22 110.0(3) . .
O14 P4 C22 107.6(3) . .
P1 O5 U1 137.7(3) . .
P1 O6 U2 178.6(3) . .
P1 O7 Cu1 140.6(3) . .
P2 O8 Cu1 108.8(3) . 2
P2 O9 U1 170.2(3) . 2_665
P2 O10 U2 144.1(3) . 2_655
P3 O11 U2 146.5(3) . .
P3 O13 U1 156.6(3) . 1_545
P4 O15 U1 149.5(3) . 2_655
P4 O16 U2 149.1(3) . 2_655
C28 N1 C27 115.9(6) . .
C28 N1 Cu1 113.2(4) . .
C27 N1 Cu1 130.8(5) . .
C28 N2 C25 116.3(6) . .
C28 N2 Cu1 113.1(5) . 2_556
C25 N2 Cu1 130.4(5) . 2_556
C2 C1 C6 118.0(7) . .
C2 C1 P1 121.9(6) . .
C6 C1 P1 119.9(6) . .
C1 C2 C3 120.1(8) . .
C1 C2 H2A 119.9 . .
C3 C2 H2A 119.9 . .
C4 C3 C2 121.9(8) . .
C4 C3 H3A 119.1 . .
C2 C3 H3A 119.1 . .
C3 C4 C5 117.8(7) . .
C3 C4 C7 121.2(7) . .
C5 C4 C7 121.1(7) . .
C6 C5 C4 121.1(8) . .
C6 C5 H5A 119.4 . .
C4 C5 H5A 119.4 . .
C5 C6 C1 121.1(7) . .
C5 C6 H6A 119.5 . .
C1 C6 H6A 119.5 . .
C8 C7 C12 117.8(7) . .
C8 C7 C4 121.5(7) . .
C12 C7 C4 120.7(7) . .
C9 C8 C7 121.6(8) . .
C9 C8 H8A 119.2 . .
C7 C8 H8A 119.2 . .
C8 C9 C10 121.4(8) . .
C8 C9 H9A 119.3 . .
C10 C9 H9A 119.3 . .
C9 C10 C11 117.6(7) . .
C9 C10 P2 120.2(6) . .
C11 C10 P2 121.6(6) . .
C10 C11 C12 120.8(8) . .
C10 C11 H11A 119.6 . .
C12 C11 H11A 119.6 . .
C7 C12 C11 120.7(8) . .
C7 C12 H12A 119.7 . .
C11 C12 H12A 119.7 . .
C18 C13 C14 118.7(7) . .
C18 C13 P3 120.8(6) . .
C14 C13 P3 120.5(6) . .
C15 C14 C13 119.2(7) . .
C15 C14 H14A 120.4 . .
C13 C14 H14A 120.4 . .
C16 C15 C14 122.3(8) . .
C16 C15 H15A 118.9 . .
C14 C15 H15A 118.9 . .
C15 C16 C17 117.2(8) . .
C15 C16 C19 121.2(7) . .
C17 C16 C19 121.6(7) . .
C18 C17 C16 121.2(8) . .
C18 C17 H17A 119.4 . .
C16 C17 H17A 119.4 . .
C17 C18 C13 121.4(8) . .
C17 C18 H18A 119.3 . .
C13 C18 H18A 119.3 . .
C20 C19 C24 117.8(8) . .
C20 C19 C16 121.9(7) . .
C24 C19 C16 120.3(7) . .
C19 C20 C21 121.2(8) . .
C19 C20 H20A 119.4 . .
C21 C20 H20A 119.4 . .
C22 C21 C20 120.1(8) . .
C22 C21 H21A 120.0 . .
C20 C21 H21A 120.0 . .
C23 C22 C21 119.6(7) . .
C23 C22 P4 120.3(6) . .
C21 C22 P4 120.0(6) . .
C22 C23 C24 119.8(8) . .
C22 C23 H23A 120.1 . .
C24 C23 H23A 120.1 . .
C19 C24 C23 121.4(8) . .
C19 C24 H24A 119.3 . .
C23 C24 H24A 119.3 . .
N2 C25 C26 121.3(7) . .
N2 C25 H25A 119.3 . .
C26 C25 H25A 119.3 . .
C27 C26 C25 118.2(7) . .
C27 C26 H26A 120.9 . .
C25 C26 H26A 120.9 . .
N1 C27 C26 121.2(7) . .
N1 C27 H27A 119.4 . .
C26 C27 H27A 119.4 . .
N1 C28 N2 126.9(6) . .
N1 C28 C28 116.9(8) . 2_556
N2 C28 C28 116.2(8) . 2_556

loop_
_geom_bond_atom_site_label_1
_geom_bond_atom_site_label_2
_geom_bond_distance
_geom_bond_site_symmetry_2
U1 O1 1.756(5) .
U1 O2 1.763(5) .
U1 O9 2.269(5) 2_665
U1 O5 2.270(5) .
U1 O15 2.307(5) 2_655
U1 O13 2.311(5) 1_565
U2 O4 1.767(5) .
U2 O3 1.790(5) .
U2 O6 2.235(5) .
U2 O10 2.276(5) 2_655
U2 O16 2.319(5) 2_655
U2 O11 2.343(5) .
Cu1 O7 1.902(5) .
Cu1 O8 2.025(5) 2
Cu1 N1 2.045(6) .
Cu1 N2 2.052(6) 2_556
Cu1 O1W 2.198(6) .
P1 O7 1.509(5) .
P1 O6 1.520(5) .
P1 O5 1.539(5) .
P1 C1 1.794(7) .
P2 O9 1.516(5) .
P2 O10 1.524(5) .
P2 O8 1.537(5) .
P2 C10 1.791(7) .
P3 O13 1.499(5) .
P3 O11 1.505(5) .
P3 O12 1.596(5) .
P3 C13 1.781(8) .
P4 O16 1.499(5) .
P4 O15 1.505(5) .
P4 O14 1.572(5) .
P4 C22 1.789(8) .
O8 Cu1 2.025(5) 2
O9 U1 2.269(5) 2_665
O10 U2 2.276(5) 2_655
O13 U1 2.311(5) 1_545
O15 U1 2.307(5) 2_655
O16 U2 2.319(5) 2_655
N1 C28 1.327(9) .
N1 C27 1.357(9) .
N2 C28 1.334(8) .
N2 C25 1.338(9) .
N2 Cu1 2.052(6) 2_556
C1 C2 1.383(10) .
C1 C6 1.384(10) .
C2 C3 1.392(11) .
C2 H2A 0.9300 .
C3 C4 1.361(11) .
C3 H3A 0.9300 .
C4 C5 1.387(11) .
C4 C7 1.504(10) .
C5 C6 1.374(10) .
C5 H5A 0.9300 .
C6 H6A 0.9300 .
C7 C8 1.373(11) .
C7 C12 1.381(11) .
C8 C9 1.368(11) .
C8 H8A 0.9300 .
C9 C10 1.378(10) .
C9 H9A 0.9300 .
C10 C11 1.382(10) .
C11 C12 1.396(11) .
C11 H11A 0.9300 .
C12 H12A 0.9300 .
C13 C18 1.374(10) .
C13 C14 1.401(10) .
C14 C15 1.397(11) .
C14 H14A 0.9300 .
C15 C16 1.369(11) .
C15 H15A 0.9300 .
C16 C17 1.410(11) .
C16 C19 1.475(11) .
C17 C18 1.368(11) .
C17 H17A 0.9300 .
C18 H18A 0.9300 .
C19 C20 1.392(11) .
C19 C24 1.393(11) .
C20 C21 1.392(11) .
C20 H20A 0.9300 .
C21 C22 1.390(10) .
C21 H21A 0.9300 .
C22 C23 1.382(11) .
C23 C24 1.398(11) .
C23 H23A 0.9300 .
C24 H24A 0.9300 .
C25 C26 1.380(10) .
C25 H25A 0.9300 .
C26 C27 1.372(11) .
C26 H26A 0.9300 .
C27 H27A 0.9300 .
C28 C28 1.456(13) 2_556
